data_7046318
loop_
_publ_author_name
'Niu, Haoyu'
'Mangan, Robert J.'
'Protchenko, Andrey V.'
'Phillips, Nicholas'
'Unkrig, Wiebke'
'Friedmann, Christian'
'Kolychev, Eugene L.'
'Tirfoin, R\'emi'
'Hicks, Jamie'
'Aldridge, Simon'

_publ_section_title
;
 Experimental and quantum chemical studies of anionic analogues of
 N-heterocyclic carbenes.
;
_journal_issue 22
_journal_name_full 'Dalton transactions (Cambridge, England : 2003)'
_journal_page_first 7445
_journal_page_last 7455
_journal_paper_doi 10.1039/c8dt01661e
_journal_volume 47
_journal_year 2018
_chemical_absolute_configuration unk
_chemical_formula_moiety 'C54 H56 B1 F15 N2'
_chemical_formula_sum 'C54 H56 B F15 N2'
_chemical_formula_weight 1028.83
_space_group_IT_number 19
_space_group_name_Hall 'P 2ac 2ab'
_space_group_name_H-M_alt 'P 21 21 21'
_symmetry_cell_setting orthorhombic
_symmetry_space_group_name_Hall 'P 2ac 2ab'
_symmetry_space_group_name_H-M 'P 21 21 21'
_atom_sites_solution_hydrogens difmap
_atom_sites_solution_primary direct
_audit_creation_date 2014-11-09
_audit_creation_method CRYSTALS_ver_14.43
_audit_update_record
;
2018-04-19 deposited with the CCDC.
2018-05-11 downloaded from the CCDC.
;
_cell_angle_alpha 90
_cell_angle_beta 90
_cell_angle_gamma 90
_cell_formula_units_Z 4
_cell_length_a 12.7458(2)
_cell_length_b 15.9989(2)
_cell_length_c 24.8594(5)
_cell_measurement_reflns_used 8124
_cell_measurement_temperature 150
_cell_measurement_theta_max 75
_cell_measurement_theta_min 4
_cell_volume 5069.30(14)
_computing_cell_refinement 'CrysAlis, (Oxford Diffraction, 2002)'
_computing_data_collection 'SuperNova, (Oxford Diffraction, 2010)'
_computing_data_reduction 'CrysAlis, (Oxford Diffraction, 2002)'
_computing_molecular_graphics 'CAMERON (Watkin et al., 1996)'
_computing_publication_material 'CRYSTALS (Betteridge et al., 2003)'
_computing_structure_refinement 'CRYSTALS (Betteridge et al., 2003)'
_computing_structure_solution 'SIR92 (Altomare et al., 1994)'
_diffrn_ambient_temperature 150
_diffrn_measured_fraction_theta_full 0.996
_diffrn_measured_fraction_theta_max 0.983
_diffrn_measurement_device Area
_diffrn_measurement_device_type 'Oxford Diffraction SuperNova'
_diffrn_measurement_method \w
_diffrn_radiation_monochromator graphite
_diffrn_radiation_type 'Cu K\a'
_diffrn_radiation_wavelength 1.54180
_diffrn_reflns_av_R_equivalents 0.065
_diffrn_reflns_limit_h_max 15
_diffrn_reflns_limit_h_min -15
_diffrn_reflns_limit_k_max 13
_diffrn_reflns_limit_k_min -19
_diffrn_reflns_limit_l_max 31
_diffrn_reflns_limit_l_min -30
_diffrn_reflns_number 17800
_diffrn_reflns_theta_full 74.143
_diffrn_reflns_theta_max 76.436
_diffrn_reflns_theta_min 3.285
_diffrn_standards_number 0
_exptl_absorpt_coefficient_mu 1.006
_exptl_absorpt_correction_T_max 0.95
_exptl_absorpt_correction_T_min 0.79
_exptl_absorpt_correction_type multi-scan
_exptl_absorpt_process_details 'CrysAlis, (Oxford Diffraction, 2002)'
_exptl_crystal_colour colourless
_exptl_crystal_density_diffrn 1.348
_exptl_crystal_density_method 'not measured'
_exptl_crystal_description baguette
_exptl_crystal_F_000 2136
_exptl_crystal_size_max 0.150
_exptl_crystal_size_mid 0.080
_exptl_crystal_size_min 0.050
_refine_diff_density_max 0.35
_refine_diff_density_min -0.29
_refine_ls_extinction_coef 50(20)
_refine_ls_extinction_method 'Larson (1970), Equation 22'
_refine_ls_goodness_of_fit_ref 0.9895
_refine_ls_hydrogen_treatment constr
_refine_ls_matrix_type full
_refine_ls_number_parameters 650
_refine_ls_number_reflns 9447
_refine_ls_number_restraints 0
_refine_ls_R_factor_all 0.0560
_refine_ls_R_factor_gt 0.0521
_refine_ls_shift/su_max 0.0004212
_refine_ls_shift/su_mean 0.0000300
_refine_ls_structure_factor_coef Fsqd
_refine_ls_weighting_details
;
 Method= Modified Sheldrick 
 w=1/[\s^2^(F^2^) + ( 0.09P)^2^ + 0.20P] 
 ,where P=(max(Fo^2^,0) + 2Fc^2^)/3 
;
_refine_ls_weighting_scheme calc
_refine_ls_wR_factor_all 0.1392
_refine_ls_wR_factor_gt 0.1327
_refine_ls_wR_factor_ref 0.1392
_reflns_limit_h_max 15
_reflns_limit_h_min -15
_reflns_limit_k_max 19
_reflns_limit_k_min 0
_reflns_limit_l_max 31
_reflns_limit_l_min 0
_reflns_number_gt 8683
_reflns_number_total 9484
_reflns_threshold_expression I>2.0\s(I)
_oxford_diffrn_Wilson_B_factor 2.36
_oxford_diffrn_Wilson_scale 0.14
_oxford_refine_ls_r_factor_ref 0.0560
_oxford_refine_ls_scale 2.70(3)
_oxford_reflns_number_all 9447
_oxford_reflns_threshold_expression_ref I>-3.0\s(I)
_oxford_structure_analysis_title '322WURT14 in P 21 21 21'
_cod_data_source_file c8dt01661e2.cif
_cod_data_source_block 322WURT14
_cod_depositor_comments 'Adding full bibliography for 7046314--7046326.cif.'
_cod_original_sg_symbol_Hall 'P 2ac 2ab '
_cod_original_sg_symbol_H-M 'P 21 21 21 '
_cod_original_formula_sum 'C54 H56 B1 F15 N2'
_cod_database_code 7046318

loop_
_symmetry_equiv_pos_as_xyz
x,y,z
x+1/2,-y+1/2,-z
-x,y+1/2,-z+1/2
-x+1/2,-y,z+1/2

loop_
_atom_site_label
_atom_site_type_symbol
_atom_site_fract_x
_atom_site_fract_y
_atom_site_fract_z
_atom_site_U_iso_or_equiv
_atom_site_occupancy
_atom_site_adp_type
_atom_site_refinement_flags_posn
F1 F -0.07604(14) 0.37278(11) 0.62282(8) 0.0411 1.0000 Uani .
C2 C 0.0161(2) 0.37815(17) 0.64915(12) 0.0301 1.0000 Uani .
C3 C 0.0738(2) 0.30673(15) 0.65973(10) 0.0256 1.0000 Uani .
F4 F 0.03019(12) 0.23554(10) 0.64165(7) 0.0323 1.0000 Uani .
C5 C 0.1688(2) 0.30595(15) 0.68762(10) 0.0232 1.0000 Uani .
C6 C 0.2000(2) 0.38584(16) 0.70361(10) 0.0250 1.0000 Uani .
F7 F 0.28931(13) 0.39538(9) 0.73291(7) 0.0308 1.0000 Uani .
C8 C 0.1454(2) 0.45852(16) 0.69428(11) 0.0299 1.0000 Uani .
C9 C 0.0512(2) 0.45516(17) 0.66587(12) 0.0335 1.0000 Uani .
F10 F -0.00368(16) 0.52436(11) 0.65606(9) 0.0455 1.0000 Uani .
F11 F 0.18116(16) 0.53217(10) 0.71224(8) 0.0397 1.0000 Uani .
B12 B 0.2365(2) 0.22238(15) 0.70806(11) 0.0218 1.0000 Uani .
C13 C 0.19871(18) 0.13443(15) 0.67873(10) 0.0238 1.0000 Uani .
C14 C 0.19585(19) 0.12823(16) 0.62294(11) 0.0265 1.0000 Uani .
F15 F 0.22023(13) 0.19547(10) 0.59239(6) 0.0324 1.0000 Uani .
C16 C 0.1700(2) 0.05664(18) 0.59479(12) 0.0311 1.0000 Uani .
F17 F 0.16620(15) 0.05649(11) 0.54064(7) 0.0394 1.0000 Uani .
C18 C 0.1450(2) -0.01552(16) 0.62230(14) 0.0335 1.0000 Uani .
F19 F 0.11786(15) -0.08516(11) 0.59595(9) 0.0451 1.0000 Uani .
C20 C 0.1476(2) -0.01373(16) 0.67787(13) 0.0314 1.0000 Uani .
C21 C 0.17519(19) 0.05940(16) 0.70420(11) 0.0277 1.0000 Uani .
F22 F 0.17858(13) 0.05283(10) 0.75863(7) 0.0335 1.0000 Uani .
F23 F 0.12307(15) -0.08268(10) 0.70599(9) 0.0435 1.0000 Uani .
C24 C 0.2093(2) 0.22341(14) 0.77335(10) 0.0239 1.0000 Uani .
C25 C 0.2752(2) 0.24598(15) 0.81532(10) 0.0257 1.0000 Uani .
F26 F 0.37786(12) 0.26375(10) 0.80704(6) 0.0309 1.0000 Uani .
C27 C 0.2434(2) 0.25274(16) 0.86857(10) 0.0302 1.0000 Uani .
F28 F 0.31305(16) 0.27385(11) 0.90681(7) 0.0395 1.0000 Uani .
C29 C 0.1402(3) 0.23891(17) 0.88181(11) 0.0343 1.0000 Uani .
F30 F 0.10768(19) 0.24619(13) 0.93324(7) 0.0479 1.0000 Uani .
C31 C 0.0701(2) 0.21814(16) 0.84183(12) 0.0332 1.0000 Uani .
C32 C 0.1058(2) 0.21099(15) 0.78965(11) 0.0271 1.0000 Uani .
F33 F 0.03284(12) 0.19005(11) 0.75260(7) 0.0342 1.0000 Uani .
F34 F -0.03138(16) 0.20609(12) 0.85391(8) 0.0458 1.0000 Uani .
C35 C 0.36115(19) 0.23849(14) 0.68995(9) 0.0225 1.0000 Uani .
C36 C 0.43157(18) 0.16216(15) 0.68286(10) 0.0231 1.0000 Uani .
N37 N 0.53416(16) 0.18742(12) 0.65543(9) 0.0223 1.0000 Uani .
C38 C 0.56205(18) 0.27470(15) 0.64795(10) 0.0228 1.0000 Uani .
C39 C 0.62194(19) 0.31478(15) 0.68792(10) 0.0251 1.0000 Uani .
C40 C 0.6458(2) 0.39876(16) 0.68049(11) 0.0271 1.0000 Uani .
C41 C 0.6127(2) 0.44305(15) 0.63566(11) 0.0267 1.0000 Uani .
C42 C 0.5553(2) 0.40068(16) 0.59628(11) 0.0292 1.0000 Uani .
C43 C 0.5286(2) 0.31668(15) 0.60150(10) 0.0252 1.0000 Uani .
C44 C 0.4662(3) 0.27542(18) 0.55632(11) 0.0338 1.0000 Uani .
C45 C 0.3691(3) 0.3259(2) 0.54060(13) 0.0448 1.0000 Uani .
C46 C 0.5375(4) 0.2621(2) 0.50737(12) 0.0508 1.0000 Uani .
C47 C 0.6397(2) 0.53475(15) 0.62796(11) 0.0294 1.0000 Uani .
C48 C 0.5427(3) 0.58647(17) 0.61624(14) 0.0406 1.0000 Uani .
C49 C 0.7234(3) 0.54349(19) 0.58433(15) 0.0469 1.0000 Uani .
C50 C 0.6637(2) 0.26774(16) 0.73643(12) 0.0322 1.0000 Uani .
C51 C 0.6420(3) 0.31402(19) 0.78922(12) 0.0377 1.0000 Uani .
C52 C 0.7814(3) 0.2496(2) 0.72952(15) 0.0477 1.0000 Uani .
C53 C 0.58982(18) 0.13253(15) 0.62878(10) 0.0220 1.0000 Uani .
N54 N 0.58482(16) 0.04994(12) 0.63186(8) 0.0221 1.0000 Uani .
C55 C 0.63424(18) 0.00301(14) 0.58898(10) 0.0229 1.0000 Uani .
C56 C 0.5707(2) -0.02597(15) 0.54736(11) 0.0250 1.0000 Uani .
C57 C 0.4535(2) -0.00875(17) 0.54435(12) 0.0292 1.0000 Uani .
C58 C 0.4286(2) 0.0431(2) 0.49446(14) 0.0396 1.0000 Uani .
C59 C 0.3900(2) -0.0892(2) 0.54601(14) 0.0401 1.0000 Uani .
C60 C 0.6179(2) -0.07124(15) 0.50571(11) 0.0278 1.0000 Uani .
C61 C 0.7260(2) -0.08674(15) 0.50544(10) 0.0255 1.0000 Uani .
C62 C 0.7862(2) -0.05670(16) 0.54773(11) 0.0264 1.0000 Uani .
C63 C 0.74279(19) -0.01217(14) 0.59042(10) 0.0231 1.0000 Uani .
C64 C 0.81212(19) 0.01994(15) 0.63600(11) 0.0266 1.0000 Uani .
C65 C 0.8750(2) -0.05024(17) 0.66245(11) 0.0320 1.0000 Uani .
C66 C 0.8861(2) 0.08810(18) 0.61535(14) 0.0383 1.0000 Uani .
C67 C 0.7740(2) -0.13537(18) 0.45888(11) 0.0326 1.0000 Uani .
C68 C 0.7274(3) -0.22265(19) 0.45419(12) 0.0412 1.0000 Uani .
C69 C 0.7600(3) -0.0876(2) 0.40632(12) 0.0434 1.0000 Uani .
C70 C 0.5378(2) 0.00000(15) 0.67660(11) 0.0272 1.0000 Uani .
C71 C 0.5373(2) 0.04633(15) 0.72982(10) 0.0275 1.0000 Uani .
C72 C 0.4526(2) 0.11385(16) 0.73476(10) 0.0281 1.0000 Uani .
H351 H 0.3933 0.2775 0.7147 0.0268 1.0000 Uiso R
H352 H 0.3585 0.2677 0.6558 0.0272 1.0000 Uiso R
H361 H 0.3968 0.1238 0.6582 0.0276 1.0000 Uiso R
H401 H 0.6875 0.4259 0.7068 0.0329 1.0000 Uiso R
H421 H 0.5337 0.4300 0.5656 0.0341 1.0000 Uiso R
H441 H 0.4443 0.2186 0.5691 0.0396 1.0000 Uiso R
H451 H 0.3269 0.2939 0.5174 0.0671 1.0000 Uiso R
H452 H 0.3274 0.3416 0.5719 0.0670 1.0000 Uiso R
H453 H 0.3902 0.3772 0.5229 0.0661 1.0000 Uiso R
H461 H 0.5011 0.2317 0.4790 0.0760 1.0000 Uiso R
H462 H 0.5966 0.2276 0.5182 0.0762 1.0000 Uiso R
H463 H 0.5625 0.3165 0.4942 0.0755 1.0000 Uiso R
H471 H 0.6706 0.5554 0.6625 0.0348 1.0000 Uiso R
H481 H 0.5613 0.6446 0.6168 0.0603 1.0000 Uiso R
H482 H 0.4876 0.5769 0.6421 0.0611 1.0000 Uiso R
H483 H 0.5164 0.5742 0.5815 0.0611 1.0000 Uiso R
H491 H 0.7368 0.6028 0.5788 0.0693 1.0000 Uiso R
H492 H 0.7871 0.5151 0.5952 0.0701 1.0000 Uiso R
H493 H 0.6977 0.5173 0.5522 0.0700 1.0000 Uiso R
H501 H 0.6275 0.2128 0.7374 0.0372 1.0000 Uiso R
H511 H 0.6636 0.2808 0.8180 0.0560 1.0000 Uiso R
H512 H 0.6796 0.3676 0.7914 0.0552 1.0000 Uiso R
H513 H 0.5680 0.3254 0.7941 0.0554 1.0000 Uiso R
H521 H 0.8056 0.2180 0.7605 0.0718 1.0000 Uiso R
H522 H 0.8178 0.3028 0.7267 0.0718 1.0000 Uiso R
H523 H 0.7933 0.2157 0.6975 0.0722 1.0000 Uiso R
H531 H 0.6382 0.1536 0.6041 0.0251 1.0000 Uiso R
H571 H 0.4341 0.0269 0.5750 0.0350 1.0000 Uiso R
H581 H 0.3554 0.0585 0.4946 0.0599 1.0000 Uiso R
H583 H 0.4693 0.0946 0.4941 0.0597 1.0000 Uiso R
H582 H 0.4442 0.0115 0.4630 0.0603 1.0000 Uiso R
H591 H 0.3155 -0.0780 0.5425 0.0619 1.0000 Uiso R
H593 H 0.4039 -0.1204 0.5787 0.0616 1.0000 Uiso R
H592 H 0.4096 -0.1236 0.5163 0.0617 1.0000 Uiso R
H601 H 0.5768 -0.0941 0.4773 0.0337 1.0000 Uiso R
H621 H 0.8592 -0.0692 0.5476 0.0321 1.0000 Uiso R
H641 H 0.7660 0.0464 0.6623 0.0321 1.0000 Uiso R
H651 H 0.9187 -0.0284 0.6900 0.0479 1.0000 Uiso R
H652 H 0.8310 -0.0946 0.6776 0.0477 1.0000 Uiso R
H653 H 0.9220 -0.0782 0.6376 0.0484 1.0000 Uiso R
H661 H 0.9289 0.1112 0.6439 0.0571 1.0000 Uiso R
H662 H 0.9328 0.0665 0.5888 0.0571 1.0000 Uiso R
H663 H 0.8459 0.1339 0.6004 0.0565 1.0000 Uiso R
H671 H 0.8493 -0.1407 0.4668 0.0377 1.0000 Uiso R
H681 H 0.7590 -0.2528 0.4251 0.0642 1.0000 Uiso R
H682 H 0.7391 -0.2556 0.4865 0.0637 1.0000 Uiso R
H683 H 0.6522 -0.2180 0.4485 0.0641 1.0000 Uiso R
H691 H 0.7971 -0.1165 0.3786 0.0638 1.0000 Uiso R
H692 H 0.7889 -0.0325 0.4105 0.0633 1.0000 Uiso R
H693 H 0.6867 -0.0845 0.3989 0.0636 1.0000 Uiso R
H702 H 0.5780 -0.0533 0.6799 0.0327 1.0000 Uiso R
H701 H 0.4662 -0.0140 0.6671 0.0322 1.0000 Uiso R
H711 H 0.5253 0.0050 0.7581 0.0335 1.0000 Uiso R
H712 H 0.6061 0.0735 0.7354 0.0326 1.0000 Uiso R
H721 H 0.4738 0.1536 0.7621 0.0340 1.0000 Uiso R
H722 H 0.3868 0.0875 0.7445 0.0338 1.0000 Uiso R

loop_
_atom_site_aniso_label
_atom_site_aniso_U_11
_atom_site_aniso_U_22
_atom_site_aniso_U_33
_atom_site_aniso_U_23
_atom_site_aniso_U_13
_atom_site_aniso_U_12
F1 0.0305(8) 0.0403(8) 0.0525(10) 0.0093(8) -0.0126(8) 0.0060(7)
C2 0.0239(11) 0.0314(12) 0.0351(13) 0.0064(10) -0.0025(10) 0.0022(10)
C3 0.0239(11) 0.0212(10) 0.0317(12) 0.0024(9) 0.0024(9) -0.0022(9)
F4 0.0258(7) 0.0259(7) 0.0451(9) 0.0014(6) -0.0087(7) -0.0030(6)
C5 0.0235(11) 0.0214(10) 0.0248(10) 0.0025(8) 0.0031(9) -0.0007(9)
C6 0.0238(11) 0.0244(11) 0.0269(11) -0.0002(9) 0.0024(9) -0.0007(9)
F7 0.0286(7) 0.0254(7) 0.0383(8) -0.0051(6) -0.0045(6) -0.0016(6)
C8 0.0355(13) 0.0201(11) 0.0342(12) 0.0013(9) 0.0053(11) 0.0001(10)
C9 0.0347(13) 0.0269(12) 0.0389(14) 0.0062(10) 0.0016(11) 0.0097(11)
F10 0.0501(10) 0.0276(8) 0.0587(11) 0.0060(8) -0.0041(9) 0.0139(8)
F11 0.0528(10) 0.0200(7) 0.0462(9) -0.0039(6) -0.0004(8) -0.0007(7)
B12 0.0209(11) 0.0186(11) 0.0258(11) 0.0001(9) 0.0008(10) -0.0002(9)
C13 0.0176(10) 0.0210(10) 0.0327(12) -0.0003(9) -0.0002(9) 0.0017(9)
C14 0.0187(10) 0.0255(11) 0.0351(13) -0.0024(10) 0.0017(9) 0.0029(9)
F15 0.0356(8) 0.0320(7) 0.0294(7) 0.0006(6) 0.0012(6) -0.0064(7)
C16 0.0227(11) 0.0349(13) 0.0356(13) -0.0088(11) -0.0007(10) 0.0027(10)
F17 0.0384(9) 0.0438(9) 0.0361(8) -0.0141(7) -0.0026(7) 0.0006(8)
C18 0.0205(11) 0.0245(12) 0.0554(17) -0.0125(12) -0.0043(11) 0.0003(9)
F19 0.0395(9) 0.0289(7) 0.0670(12) -0.0185(8) -0.0036(9) -0.0019(7)
C20 0.0230(11) 0.0194(11) 0.0518(16) 0.0027(11) -0.0009(11) 0.0011(9)
C21 0.0198(10) 0.0251(11) 0.0380(13) 0.0027(10) -0.0020(10) 0.0017(9)
F22 0.0348(8) 0.0284(7) 0.0374(8) 0.0098(6) -0.0037(7) -0.0015(6)
F23 0.0380(9) 0.0223(7) 0.0704(13) 0.0100(8) -0.0063(9) -0.0031(7)
C24 0.0227(11) 0.0207(10) 0.0284(11) 0.0039(8) 0.0039(9) 0.0032(9)
C25 0.0248(11) 0.0226(11) 0.0297(11) 0.0017(9) 0.0022(10) 0.0026(9)
F26 0.0238(7) 0.0358(7) 0.0332(7) -0.0061(6) -0.0008(6) 0.0028(6)
C27 0.0389(14) 0.0244(11) 0.0272(11) -0.0014(9) 0.0006(11) 0.0070(10)
F28 0.0508(10) 0.0385(8) 0.0292(7) -0.0064(6) -0.0036(7) 0.0087(8)
C29 0.0485(16) 0.0267(11) 0.0277(12) 0.0021(10) 0.0139(12) 0.0055(12)
F30 0.0621(12) 0.0510(10) 0.0305(8) 0.0011(8) 0.0167(8) 0.0034(10)
C31 0.0333(13) 0.0273(12) 0.0391(14) 0.0059(10) 0.0152(11) 0.0020(10)
C32 0.0261(11) 0.0230(10) 0.0323(12) 0.0021(9) 0.0046(10) 0.0021(9)
F33 0.0215(7) 0.0407(8) 0.0404(9) 0.0030(7) 0.0015(6) -0.0031(7)
F34 0.0369(9) 0.0476(9) 0.0528(11) 0.0042(8) 0.0222(9) -0.0020(8)
C35 0.0212(10) 0.0195(9) 0.0269(10) 0.0002(8) 0.0002(9) 0.0011(9)
C36 0.0191(10) 0.0233(10) 0.0270(11) -0.0019(9) 0.0030(9) 0.0000(9)
N37 0.0192(8) 0.0202(9) 0.0276(9) -0.0034(8) 0.0020(8) -0.0026(7)
C38 0.0196(10) 0.0212(10) 0.0275(11) -0.0032(9) 0.0027(9) -0.0008(9)
C39 0.0217(10) 0.0224(11) 0.0312(12) -0.0054(9) 0.0012(9) -0.0003(9)
C40 0.0242(11) 0.0238(11) 0.0334(12) -0.0070(9) 0.0003(9) -0.0018(9)
C41 0.0235(11) 0.0214(10) 0.0352(12) -0.0056(9) 0.0050(10) -0.0023(9)
C42 0.0337(13) 0.0250(11) 0.0290(11) 0.0023(9) 0.0012(10) -0.0072(10)
C43 0.0271(11) 0.0231(11) 0.0253(11) -0.0034(9) 0.0038(9) -0.0051(9)
C44 0.0451(15) 0.0303(12) 0.0259(12) 0.0012(10) -0.0029(11) -0.0147(12)
C45 0.0590(19) 0.0363(14) 0.0393(15) 0.0117(12) -0.0235(15) -0.0151(14)
C46 0.079(3) 0.0450(16) 0.0284(13) -0.0079(12) 0.0120(15) -0.0277(18)
C47 0.0305(12) 0.0226(11) 0.0351(13) -0.0065(10) 0.0019(10) -0.0055(10)
C48 0.0414(16) 0.0252(12) 0.0552(18) -0.0016(12) -0.0072(14) 0.0004(12)
C49 0.0541(19) 0.0325(14) 0.0540(18) -0.0121(13) 0.0228(16) -0.0188(14)
C50 0.0324(13) 0.0246(11) 0.0397(13) -0.0012(10) -0.0112(11) -0.0019(11)
C51 0.0395(14) 0.0397(14) 0.0337(13) -0.0005(12) -0.0077(12) -0.0027(12)
C52 0.0400(16) 0.0492(18) 0.0539(18) -0.0141(15) -0.0158(15) 0.0187(14)
C53 0.0172(9) 0.0235(10) 0.0252(10) -0.0019(9) -0.0003(8) -0.0039(9)
N54 0.0214(9) 0.0191(9) 0.0258(9) -0.0022(7) 0.0018(8) -0.0025(7)
C55 0.0208(10) 0.0182(9) 0.0297(11) -0.0039(8) 0.0032(9) -0.0019(9)
C56 0.0215(11) 0.0218(10) 0.0318(12) -0.0022(9) 0.0005(9) 0.0009(9)
C57 0.0211(11) 0.0294(12) 0.0370(13) -0.0082(10) -0.0012(10) 0.0001(10)
C58 0.0292(12) 0.0414(15) 0.0483(16) 0.0024(13) -0.0091(12) 0.0037(12)
C59 0.0274(12) 0.0390(14) 0.0539(17) -0.0049(13) 0.0047(12) -0.0086(12)
C60 0.0255(12) 0.0253(11) 0.0326(12) -0.0056(9) -0.0009(10) 0.0006(10)
C61 0.0262(12) 0.0238(10) 0.0265(11) -0.0015(9) 0.0019(9) 0.0044(10)
C62 0.0212(10) 0.0263(11) 0.0318(12) -0.0019(10) 0.0028(9) 0.0018(9)
C63 0.0208(10) 0.0203(10) 0.0281(11) -0.0043(8) -0.0002(9) -0.0017(9)
C64 0.0202(10) 0.0264(11) 0.0333(12) -0.0074(10) -0.0004(9) -0.0009(9)
C65 0.0286(12) 0.0324(12) 0.0349(13) -0.0017(10) -0.0036(10) -0.0026(11)
C66 0.0312(13) 0.0283(12) 0.0553(17) 0.0007(12) -0.0075(13) -0.0086(11)
C67 0.0300(12) 0.0405(14) 0.0272(12) -0.0061(11) 0.0000(10) 0.0104(11)
C68 0.0533(18) 0.0357(14) 0.0344(13) -0.0114(11) -0.0047(13) 0.0139(14)
C69 0.0414(15) 0.0594(18) 0.0293(13) 0.0001(13) 0.0078(12) 0.0110(15)
C70 0.0275(11) 0.0218(10) 0.0323(12) -0.0003(9) 0.0046(10) -0.0008(10)
C71 0.0282(12) 0.0260(11) 0.0282(11) 0.0016(9) 0.0026(10) 0.0051(10)
C72 0.0269(11) 0.0302(11) 0.0270(11) 0.0020(10) 0.0042(10) 0.0043(10)

loop_
_atom_type_symbol
_atom_type_scat_dispersion_real
_atom_type_scat_dispersion_imag
_atom_type_scat_Cromer_Mann_a1
_atom_type_scat_Cromer_Mann_b1
_atom_type_scat_Cromer_Mann_a2
_atom_type_scat_Cromer_Mann_b2
_atom_type_scat_Cromer_Mann_a3
_atom_type_scat_Cromer_Mann_b3
_atom_type_scat_Cromer_Mann_a4
_atom_type_scat_Cromer_Mann_b4
_atom_type_scat_Cromer_Mann_c
_atom_type_scat_source
C 0.0181 0.0091 2.3100 20.8439 1.0200 10.2075 1.5886 0.5687 0.8650 51.6512 0.2156 'International Tables Vol C 4.2.6.8 and 6.1.1.4'
H 0.0000 0.0000 0.4930 10.5109 0.3229 26.1257 0.1402 3.1424 0.0408 57.7998 0.0030 'International Tables Vol C 4.2.6.8 and 6.1.1.4'
N 0.0311 0.0180 12.2126 0.0057 3.1322 9.8933 2.0125 28.9975 1.1663 0.5826 -11.5290 'International Tables Vol C 4.2.6.8 and 6.1.1.4'
B 0.0090 0.0039 2.0545 23.2185 1.3326 1.0210 1.0979 60.3498 0.7068 0.1403 -0.1932 'International Tables Vol C 4.2.6.8 and 6.1.1.4'
F 0.0727 0.0534 3.5392 10.2825 2.6412 4.2944 1.5170 0.2615 1.0243 26.1476 0.2776 'International Tables Vol C 4.2.6.8 and 6.1.1.4'

loop_
_geom_angle_atom_site_label_1
_geom_angle_atom_site_label_2
_geom_angle_atom_site_label_3
_geom_angle
_geom_angle_publ_flag
F1 C2 C3 120.2(2) yes
F1 C2 C9 119.2(2) yes
C3 C2 C9 120.6(3) yes
C2 C3 F4 114.6(2) yes
C2 C3 C5 124.3(2) yes
F4 C3 C5 121.1(2) yes
C3 C5 C6 112.4(2) yes
C3 C5 B12 127.3(2) yes
C6 C5 B12 119.9(2) yes
C5 C6 F7 119.6(2) yes
C5 C6 C8 125.6(2) yes
F7 C6 C8 114.8(2) yes
C6 C8 C9 119.3(2) yes
C6 C8 F11 121.0(3) yes
C9 C8 F11 119.7(2) yes
C8 C9 C2 117.9(2) yes
C8 C9 F10 120.9(3) yes
C2 C9 F10 121.2(3) yes
C5 B12 C13 113.33(19) yes
C5 B12 C24 100.46(18) yes
C13 B12 C24 112.23(19) yes
C5 B12 C35 106.60(18) yes
C13 B12 C35 106.78(18) yes
C24 B12 C35 117.4(2) yes
B12 C13 C14 120.5(2) yes
B12 C13 C21 126.6(2) yes
C14 C13 C21 112.8(2) yes
C13 C14 F15 119.8(2) yes
C13 C14 C16 124.8(3) yes
F15 C14 C16 115.4(2) yes
C14 C16 F17 121.1(3) yes
C14 C16 C18 119.9(3) yes
F17 C16 C18 119.1(2) yes
C16 C18 F19 120.9(3) yes
C16 C18 C20 118.2(2) yes
F19 C18 C20 120.9(3) yes
C18 C20 C21 119.7(3) yes
C18 C20 F23 119.8(3) yes
C21 C20 F23 120.4(3) yes
C13 C21 C20 124.6(3) yes
C13 C21 F22 120.9(2) yes
C20 C21 F22 114.4(2) yes
B12 C24 C25 127.7(2) yes
B12 C24 C32 118.7(2) yes
C25 C24 C32 113.0(2) yes
C24 C25 F26 121.7(2) yes
C24 C25 C27 124.1(3) yes
F26 C25 C27 114.3(2) yes
C25 C27 F28 120.0(3) yes
C25 C27 C29 119.7(3) yes
F28 C27 C29 120.2(2) yes
C27 C29 F30 120.5(3) yes
C27 C29 C31 119.1(2) yes
F30 C29 C31 120.4(3) yes
C29 C31 C32 119.0(3) yes
C29 C31 F34 119.9(3) yes
C32 C31 F34 121.1(3) yes
C24 C32 C31 125.0(3) yes
C24 C32 F33 119.2(2) yes
C31 C32 F33 115.8(2) yes
B12 C35 C36 117.83(19) yes
B12 C35 H351 109.3 no
C36 C35 H351 109.9 no
B12 C35 H352 106.1 no
C36 C35 H352 107.8 no
H351 C35 H352 105.1 no
C35 C36 N37 110.05(19) yes
C35 C36 C72 114.3(2) yes
N37 C36 C72 111.12(19) yes
C35 C36 H361 108.0 no
N37 C36 H361 106.0 no
C72 C36 H361 107.0 no
C36 N37 C38 121.35(19) yes
C36 N37 C53 120.78(19) yes
C38 N37 C53 116.6(2) yes
N37 C38 C39 118.7(2) yes
N37 C38 C43 119.4(2) yes
C39 C38 C43 121.9(2) yes
C38 C39 C40 117.7(2) yes
C38 C39 C50 121.7(2) yes
C40 C39 C50 120.5(2) yes
C39 C40 C41 122.3(2) yes
C39 C40 H401 118.2 no
C41 C40 H401 119.5 no
C40 C41 C42 118.3(2) yes
C40 C41 C47 121.7(2) yes
C42 C41 C47 119.9(2) yes
C41 C42 C43 122.1(3) yes
C41 C42 H421 118.8 no
C43 C42 H421 119.1 no
C38 C43 C42 117.7(2) yes
C38 C43 C44 123.9(2) yes
C42 C43 C44 118.4(2) yes
C43 C44 C45 112.4(2) yes
C43 C44 C46 109.6(3) yes
C45 C44 C46 110.5(3) yes
C43 C44 H441 107.8 no
C45 C44 H441 109.5 no
C46 C44 H441 106.8 no
C44 C45 H451 109.4 no
C44 C45 H452 111.9 no
H451 C45 H452 108.6 no
C44 C45 H453 109.7 no
H451 C45 H453 110.0 no
H452 C45 H453 107.2 no
C44 C46 H461 111.2 no
C44 C46 H462 108.6 no
H461 C46 H462 106.7 no
C44 C46 H463 109.5 no
H461 C46 H463 110.8 no
H462 C46 H463 110.0 no
C41 C47 C48 111.5(2) yes
C41 C47 C49 109.6(2) yes
C48 C47 C49 112.5(3) yes
C41 C47 H471 107.5 no
C48 C47 H471 107.8 no
C49 C47 H471 107.7 no
C47 C48 H481 109.0 no
C47 C48 H482 112.2 no
H481 C48 H482 108.9 no
C47 C48 H483 110.6 no
H481 C48 H483 107.6 no
H482 C48 H483 108.5 no
C47 C49 H491 108.2 no
C47 C49 H492 110.1 no
H491 C49 H492 110.5 no
C47 C49 H493 108.3 no
H491 C49 H493 111.5 no
H492 C49 H493 108.2 no
C39 C50 C51 112.2(2) yes
C39 C50 C52 110.3(3) yes
C51 C50 C52 111.3(2) yes
C39 C50 H501 107.1 no
C51 C50 H501 108.8 no
C52 C50 H501 106.8 no
C50 C51 H511 109.2 no
C50 C51 H512 112.3 no
H511 C51 H512 108.0 no
C50 C51 H513 112.0 no
H511 C51 H513 107.4 no
H512 C51 H513 107.7 no
C50 C52 H521 108.7 no
C50 C52 H522 108.0 no
H521 C52 H522 111.2 no
C50 C52 H523 110.4 no
H521 C52 H523 107.9 no
H522 C52 H523 110.7 no
N37 C53 N54 127.9(2) yes
N37 C53 H531 116.6 no
N54 C53 H531 115.5 no
C53 N54 C55 117.0(2) yes
C53 N54 C70 126.5(2) yes
C55 N54 C70 116.43(19) yes
N54 C55 C56 117.8(2) yes
N54 C55 C63 120.0(2) yes
C56 C55 C63 122.2(2) yes
C55 C56 C57 123.2(2) yes
C55 C56 C60 118.2(2) yes
C57 C56 C60 118.6(2) yes
C56 C57 C58 110.1(2) yes
C56 C57 C59 111.6(2) yes
C58 C57 C59 111.8(2) yes
C56 C57 H571 108.3 no
C58 C57 H571 105.2 no
C59 C57 H571 109.6 no
C57 C58 H581 109.8 no
C57 C58 H583 110.9 no
H581 C58 H583 107.4 no
C57 C58 H582 109.6 no
H581 C58 H582 109.9 no
H583 C58 H582 109.3 no
C57 C59 H591 111.2 no
C57 C59 H593 111.2 no
H591 C59 H593 110.5 no
C57 C59 H592 109.1 no
H591 C59 H592 107.0 no
H593 C59 H592 107.8 no
C56 C60 C61 121.2(2) yes
C56 C60 H601 120.7 no
C61 C60 H601 118.1 no
C60 C61 C62 118.7(2) yes
C60 C61 C67 119.3(2) yes
C62 C61 C67 122.0(2) yes
C61 C62 C63 122.3(2) yes
C61 C62 H621 117.8 no
C63 C62 H621 119.8 no
C55 C63 C62 117.4(2) yes
C55 C63 C64 122.1(2) yes
C62 C63 C64 120.5(2) yes
C63 C64 C65 112.1(2) yes
C63 C64 C66 110.3(2) yes
C65 C64 C66 110.2(2) yes
C63 C64 H641 107.1 no
C65 C64 H641 110.2 no
C66 C64 H641 106.7 no
C64 C65 H651 110.3 no
C64 C65 H652 113.5 no
H651 C65 H652 109.0 no
C64 C65 H653 112.9 no
H651 C65 H653 105.4 no
H652 C65 H653 105.3 no
C64 C66 H661 111.9 no
C64 C66 H662 111.0 no
H661 C66 H662 107.1 no
C64 C66 H663 110.0 no
H661 C66 H663 106.9 no
H662 C66 H663 109.8 no
C61 C67 C68 111.7(2) yes
C61 C67 C69 110.4(2) yes
C68 C67 C69 110.4(2) yes
C61 C67 H671 106.6 no
C68 C67 H671 108.5 no
C69 C67 H671 109.1 no
C67 C68 H681 110.8 no
C67 C68 H682 112.0 no
H681 C68 H682 106.6 no
C67 C68 H683 109.0 no
H681 C68 H683 110.0 no
H682 C68 H683 108.3 no
C67 C69 H691 108.6 no
C67 C69 H692 108.8 no
H691 C69 H692 109.5 no
C67 C69 H693 107.9 no
H691 C69 H693 111.7 no
H692 C69 H693 110.4 no
N54 C70 C71 112.9(2) yes
N54 C70 H702 108.2 no
C71 C70 H702 110.3 no
N54 C70 H701 108.7 no
C71 C70 H701 108.7 no
H702 C70 H701 107.9 no
C70 C71 C72 114.7(2) yes
C70 C71 H711 107.3 no
C72 C71 H711 108.0 no
C70 C71 H712 109.4 no
C72 C71 H712 107.7 no
H711 C71 H712 109.6 no
C71 C72 C36 114.4(2) yes
C71 C72 H721 108.8 no
C36 C72 H721 108.0 no
C71 C72 H722 108.8 no
C36 C72 H722 106.2 no
H721 C72 H722 110.6 no

loop_
_geom_bond_atom_site_label_1
_geom_bond_atom_site_label_2
_geom_bond_distance
_geom_bond_publ_flag
F1 C2 1.347(3) yes
C2 C3 1.384(4) yes
C2 C9 1.375(4) yes
C3 F4 1.345(3) yes
C3 C5 1.395(4) yes
C5 C6 1.396(3) yes
C5 B12 1.670(3) yes
C6 F7 1.360(3) yes
C6 C8 1.375(4) yes
C8 C9 1.394(4) yes
C8 F11 1.340(3) yes
C9 F10 1.332(3) yes
B12 C13 1.656(3) yes
B12 C24 1.660(4) yes
B12 C35 1.672(3) yes
C13 C14 1.391(4) yes
C13 C21 1.390(4) yes
C14 F15 1.353(3) yes
C14 C16 1.382(4) yes
C16 F17 1.347(3) yes
C16 C18 1.379(4) yes
C18 F19 1.338(3) yes
C18 C20 1.382(5) yes
C20 C21 1.386(4) yes
C20 F23 1.343(3) yes
C21 F22 1.358(3) yes
C24 C25 1.387(4) yes
C24 C32 1.395(4) yes
C25 F26 1.354(3) yes
C25 C27 1.389(4) yes
C27 F28 1.344(3) yes
C27 C29 1.374(4) yes
C29 F30 1.349(3) yes
C29 C31 1.376(5) yes
C31 C32 1.379(4) yes
C31 F34 1.342(3) yes
C32 F33 1.351(3) yes
C35 C36 1.526(3) yes
C35 H351 0.968 no
C35 H352 0.969 no
C36 N37 1.529(3) yes
C36 C72 1.528(3) yes
C36 H361 0.974 no
N37 C38 1.453(3) yes
N37 C53 1.309(3) yes
C38 C39 1.407(3) yes
C38 C43 1.402(4) yes
C39 C40 1.390(4) yes
C39 C50 1.518(4) yes
C40 C41 1.386(4) yes
C40 H401 0.949 no
C41 C42 1.397(4) yes
C41 C47 1.519(3) yes
C42 C43 1.392(3) yes
C42 H421 0.936 no
C43 C44 1.526(3) yes
C44 C45 1.530(5) yes
C44 C46 1.533(4) yes
C44 H441 1.003 no
C45 H451 0.941 no
C45 H452 0.975 no
C45 H453 0.968 no
C46 H461 0.973 no
C46 H462 0.971 no
C46 H463 0.984 no
C47 C48 1.516(4) yes
C47 C49 1.528(4) yes
C47 H471 1.001 no
C48 H481 0.960 no
C48 H482 0.965 no
C48 H483 0.946 no
C49 H491 0.974 no
C49 H492 0.969 no
C49 H493 0.960 no
C50 C51 1.532(4) yes
C50 C52 1.537(4) yes
C50 H501 0.993 no
C51 H511 0.933 no
C51 H512 0.983 no
C51 H513 0.968 no
C52 H521 0.971 no
C52 H522 0.973 no
C52 H523 0.976 no
C53 N54 1.325(3) yes
C53 H531 0.932 no
N54 C55 1.448(3) yes
N54 C70 1.495(3) yes
C55 C56 1.393(3) yes
C55 C63 1.405(3) yes
C56 C57 1.522(3) yes
C56 C60 1.399(4) yes
C57 C58 1.526(4) yes
C57 C59 1.521(4) yes
C57 H571 0.982 no
C58 H581 0.964 no
C58 H583 0.974 no
C58 H582 0.953 no
C59 H591 0.970 no
C59 H593 0.970 no
C59 H592 0.955 no
C60 C61 1.399(4) yes
C60 H601 0.951 no
C61 C62 1.388(4) yes
C61 C67 1.523(3) yes
C62 C63 1.393(3) yes
C62 H621 0.951 no
C63 C64 1.526(3) yes
C64 C65 1.528(4) yes
C64 C66 1.530(4) yes
C64 H641 0.976 no
C65 H651 0.949 no
C65 H652 0.980 no
C65 H653 0.970 no
C66 H661 0.970 no
C66 H662 0.954 no
C66 H663 0.968 no
C67 C68 1.522(4) yes
C67 C69 1.524(4) yes
C67 H671 0.983 no
C68 H681 0.958 no
C68 H682 0.973 no
C68 H683 0.971 no
C69 H691 0.955 no
C69 H692 0.961 no
C69 H693 0.955 no
C70 C71 1.517(4) yes
C70 H702 0.998 no
C70 H701 0.968 no
C71 C72 1.532(3) yes
C71 H711 0.978 no
C71 H712 0.988 no
C72 H721 0.969 no
C72 H722 0.969 no
